data_7104249
loop_
_publ_author_name
'Mandoj, Federica'
'Stefanelli, Manuela'
'Nardis, Sara'
'Mastroianni, Marco'
'Fronczek, Frank R'
'Smith, Kevin M'
'Paolesse, Roberto'

_publ_section_title
;
 6-azahemiporphycene: a further example of corrole metamorphosis.
;
_journal_issue 12
_journal_name_full 'Chemical communications (Cambridge, England)'
_journal_page_first 1580
_journal_page_last 1582
_journal_paper_doi 10.1039/b821390a
_journal_volume 34
_journal_year 2009
_chemical_formula_moiety 'C49 H49 N5, 0.5(C H Cl3)'
_chemical_formula_sum 'C49.5 H49.5 Cl1.5 N5'
_chemical_formula_weight 767.62
_chemical_name_systematic
;
?
;
_space_group_IT_number 14
_symmetry_cell_setting monoclinic
_symmetry_space_group_name_Hall '-P 2yn'
_symmetry_space_group_name_H-M 'P 1 21/n 1'
_atom_sites_solution_hydrogens geom
_atom_sites_solution_primary direct
_atom_sites_solution_secondary difmap
_audit_creation_method SHELXL-97
_cell_angle_alpha 90
_cell_angle_beta 100.415(4)
_cell_angle_gamma 90
_cell_formula_units_Z 8
_cell_length_a 17.7719(8)
_cell_length_b 16.7114(9)
_cell_length_c 29.2505(16)
_cell_measurement_reflns_used 5857
_cell_measurement_temperature 90.0(5)
_cell_measurement_theta_max 59.3
_cell_measurement_theta_min 2.7
_cell_volume 8544.1(8)
_computing_cell_refinement 'Bruker Apex-II '
_computing_data_collection 'Bruker Apex-II'
_computing_data_reduction 'Bruker Apex-II '
_computing_molecular_graphics 'ORTEP-3 for Windows (Farrugia, 1997)'
_computing_publication_material 'Bruker SHELXTL'
_computing_structure_refinement 'SHELXL-97 (Sheldrick, 1997)'
_computing_structure_solution 'SHELXS-97 (Sheldrick, 1990)'
_diffrn_ambient_temperature 90.0(5)
_diffrn_measured_fraction_theta_full 0.987
_diffrn_measured_fraction_theta_max 0.987
_diffrn_measurement_device_type 'Bruker Kappa Apex-II CCD area detector'
_diffrn_measurement_method 'phi and omega scans'
_diffrn_radiation_monochromator graphite
_diffrn_radiation_source 'fine-focus sealed tube'
_diffrn_radiation_type CuK\a
_diffrn_radiation_wavelength 1.54178
_diffrn_reflns_av_R_equivalents 0.123
_diffrn_reflns_av_sigmaI/netI 0.183
_diffrn_reflns_limit_h_max 19
_diffrn_reflns_limit_h_min -18
_diffrn_reflns_limit_k_max 18
_diffrn_reflns_limit_k_min -14
_diffrn_reflns_limit_l_max 32
_diffrn_reflns_limit_l_min -32
_diffrn_reflns_number 78706
_diffrn_reflns_theta_full 59.3
_diffrn_reflns_theta_max 59.3
_diffrn_reflns_theta_min 2.7
_diffrn_standards_number 0
_exptl_absorpt_coefficient_mu 1.377
_exptl_absorpt_correction_T_max 0.875
_exptl_absorpt_correction_T_min 0.800
_exptl_absorpt_correction_type multi-scan
_exptl_absorpt_process_details 'SADABS (Sheldrick, 2002)'
_exptl_crystal_colour red
_exptl_crystal_density_diffrn 1.193
_exptl_crystal_density_method 'not measured'
_exptl_crystal_description plate
_exptl_crystal_F_000 3256
_exptl_crystal_size_max 0.17
_exptl_crystal_size_mid 0.15
_exptl_crystal_size_min 0.10
_platon_squeeze_details
;
Final refinement was carried out vs. SQUEEZED data.
;
_refine_diff_density_max 0.98
_refine_diff_density_min -0.83
_refine_diff_density_rms 0.087
_refine_ls_extinction_method none
_refine_ls_goodness_of_fit_ref 0.981
_refine_ls_hydrogen_treatment constr
_refine_ls_matrix_type full
_refine_ls_number_parameters 1004
_refine_ls_number_reflns 12255
_refine_ls_number_restraints 0
_refine_ls_restrained_S_all 0.981
_refine_ls_R_factor_all 0.236
_refine_ls_R_factor_gt 0.120
_refine_ls_shift/su_max 0.005
_refine_ls_shift/su_mean 0.001
_refine_ls_structure_factor_coef Fsqd
_refine_ls_weighting_details 'calc w=1/[\s^2^(Fo^2^)+(0.1864P)^2^] where P=(Fo^2^+2Fc^2^)/3'
_refine_ls_weighting_scheme calc
_refine_ls_wR_factor_gt 0.305
_refine_ls_wR_factor_ref 0.360
_reflns_number_gt 4703
_reflns_number_total 12255
_reflns_threshold_expression I>2\s(I)
_cod_data_source_file b821390a.txt
_cod_data_source_block roberto19
_cod_depositor_comments
;
The following automatic conversions were performed:
'_symmetry_cell_setting' value 'Monoclinic' changed to 'monoclinic'
according to '/home/saulius/struct/CIF-dictionaries/cif_core.dic'
dictionary named 'cif_core.dic' version 2.4.1 from 2010-06-29.

Automatic conversion script
Id: cif_fix_enum 1527 2010-12-29 10:47:43Z saulius 
;
_cod_original_sg_symbol_H-M 'P 21/n'
_cod_original_formula_sum 'C49.50 H49.50 Cl1.50 N5'
_cod_database_code 7104249

loop_
_symmetry_equiv_pos_as_xyz
'x, y, z'
'-x+1/2, y+1/2, -z+1/2'
'-x, -y, -z'
'x-1/2, -y-1/2, z-1/2'

loop_
_atom_site_label
_atom_site_type_symbol
_atom_site_fract_x
_atom_site_fract_y
_atom_site_fract_z
_atom_site_U_iso_or_equiv
_atom_site_adp_type
_atom_site_occupancy
_atom_site_symmetry_multiplicity
_atom_site_calc_flag
_atom_site_refinement_flags
_atom_site_disorder_assembly
_atom_site_disorder_group
N1 N 0.1282(4) 0.0350(4) 0.8621(2) 0.047(2) Uani 1 1 d . . .
H1 H 0.1231 0.0750 0.8423 0.057 Uiso 1 1 calc R . .
N2 N 0.1748(4) 0.1906(5) 0.9165(3) 0.061(2) Uani 1 1 d . . .
N3 N 0.1411(4) 0.1909(4) 0.8317(2) 0.0405(18) Uani 1 1 d . . .
N4 N 0.1018(4) 0.1258(4) 0.7291(2) 0.0429(19) Uani 1 1 d . . .
H4 H 0.1022 0.1059 0.7570 0.051 Uiso 1 1 calc R . .
N5 N 0.0982(4) -0.0122(4) 0.7710(2) 0.0468(19) Uani 1 1 d . . .
C1 C 0.1132(5) -0.0428(5) 0.8507(3) 0.043(2) Uani 1 1 d . . .
C2 C 0.1255(5) -0.0861(6) 0.8926(3) 0.054(3) Uani 1 1 d . . .
H2 H 0.1174 -0.1419 0.8957 0.065 Uiso 1 1 calc R . .
C3 C 0.1516(5) -0.0329(5) 0.9289(3) 0.051(2) Uani 1 1 d . . .
H3 H 0.1659 -0.0457 0.9609 0.061 Uiso 1 1 calc R . .
C4 C 0.1523(6) 0.0419(5) 0.9089(3) 0.052(3) Uani 1 1 d . . .
C5 C 0.1771(5) 0.1152(6) 0.9313(3) 0.051(3) Uani 1 1 d . . .
C6 C 0.1562(6) 0.2196(6) 0.8751(3) 0.059(3) Uani 1 1 d . . .
C7 C 0.1586(6) 0.3063(6) 0.8740(3) 0.066(3) Uani 1 1 d . . .
H7 H 0.1679 0.3399 0.9006 0.080 Uiso 1 1 calc R . .
C8 C 0.1458(6) 0.3318(6) 0.8300(3) 0.062(3) Uani 1 1 d . . .
H8 H 0.1446 0.3854 0.8190 0.075 Uiso 1 1 calc R . .
C9 C 0.1341(5) 0.2581(5) 0.8027(3) 0.051(2) Uani 1 1 d . . .
C10 C 0.1243(5) 0.2638(6) 0.7540(3) 0.056(3) Uani 1 1 d . . .
C11 C 0.1112(5) 0.2024(6) 0.7200(3) 0.045(2) Uani 1 1 d . . .
C12 C 0.1028(5) 0.2097(7) 0.6706(3) 0.065(3) Uani 1 1 d . . .
H12 H 0.1013 0.2582 0.6535 0.079 Uiso 1 1 calc R . .
C13 C 0.0974(6) 0.1349(6) 0.6529(3) 0.064(3) Uani 1 1 d . . .
H13 H 0.0976 0.1214 0.6214 0.077 Uiso 1 1 calc R . .
C14 C 0.0914(5) 0.0811(6) 0.6879(3) 0.050(3) Uani 1 1 d . . .
C15 C 0.0854(5) -0.0074(6) 0.6866(3) 0.052(3) Uani 1 1 d . . .
C16 C 0.0841(5) -0.0508(5) 0.7279(3) 0.045(2) Uani 1 1 d . . .
C17 C 0.0730(5) -0.1328(5) 0.7359(3) 0.045(2) Uani 1 1 d . . .
H17 H 0.0620 -0.1729 0.7126 0.054 Uiso 1 1 calc R . .
C18 C 0.0806(5) -0.1446(5) 0.7822(3) 0.044(2) Uani 1 1 d . . .
H18 H 0.0769 -0.1939 0.7978 0.053 Uiso 1 1 calc R . .
C19 C 0.0954(5) -0.0677(5) 0.8029(3) 0.046(2) Uani 1 1 d . . .
C20 C 0.2163(6) 0.1109(6) 0.9822(3) 0.061(3) Uani 1 1 d . . .
C21 C 0.1880(6) 0.1600(5) 1.0148(3) 0.058(3) Uani 1 1 d . . .
H21 H 0.1435 0.1918 1.0058 0.069 Uiso 1 1 calc R . .
C22 C 0.2283(6) 0.1603(5) 1.0615(3) 0.056(3) Uani 1 1 d . . .
H22 H 0.2093 0.1915 1.0840 0.067 Uiso 1 1 calc R . .
C23 C 0.2955(6) 0.1155(5) 1.0750(3) 0.053(3) Uani 1 1 d . . .
C24 C 0.3179(6) 0.0686(6) 1.0413(3) 0.065(3) Uani 1 1 d . . .
H24 H 0.3627 0.0372 1.0502 0.078 Uiso 1 1 calc R . .
C25 C 0.2811(6) 0.0631(6) 0.9958(3) 0.063(3) Uani 1 1 d . . .
H25 H 0.2990 0.0283 0.9744 0.075 Uiso 1 1 calc R . .
C26 C 0.3424(6) 0.1210(5) 1.1230(3) 0.049(3) Uani 1 1 d . . .
C27 C 0.3037(6) 0.1713(5) 1.1565(3) 0.066(3) Uani 1 1 d . . .
H27A H 0.3364 0.1719 1.1873 0.099 Uiso 1 1 calc R . .
H27B H 0.2541 0.1476 1.1588 0.099 Uiso 1 1 calc R . .
H27C H 0.2962 0.2261 1.1447 0.099 Uiso 1 1 calc R . .
C28 C 0.3518(6) 0.0383(5) 1.1448(3) 0.078(3) Uani 1 1 d . . .
H28A H 0.3812 0.0424 1.1765 0.117 Uiso 1 1 calc R . .
H28B H 0.3789 0.0036 1.1262 0.117 Uiso 1 1 calc R . .
H28C H 0.3013 0.0156 1.1459 0.117 Uiso 1 1 calc R . .
C29 C 0.4186(6) 0.1581(6) 1.1193(3) 0.072(3) Uani 1 1 d . . .
H29A H 0.4500 0.1626 1.1504 0.108 Uiso 1 1 calc R . .
H29B H 0.4103 0.2115 1.1054 0.108 Uiso 1 1 calc R . .
H29C H 0.4449 0.1243 1.0998 0.108 Uiso 1 1 calc R . .
C30 C 0.1277(6) 0.3483(6) 0.7343(3) 0.059(3) Uani 1 1 d . . .
C31 C 0.0636(6) 0.3968(5) 0.7281(3) 0.052(3) Uani 1 1 d . . .
H31 H 0.0174 0.3777 0.7362 0.062 Uiso 1 1 calc R . .
C32 C 0.0666(5) 0.4731(6) 0.7100(3) 0.053(3) Uani 1 1 d . . .
H32 H 0.0218 0.5054 0.7050 0.063 Uiso 1 1 calc R . .
C33 C 0.1324(6) 0.5025(6) 0.6995(3) 0.055(3) Uani 1 1 d . . .
C34 C 0.1972(6) 0.4529(6) 0.7056(3) 0.059(3) Uani 1 1 d . . .
H34 H 0.2430 0.4718 0.6970 0.071 Uiso 1 1 calc R . .
C35 C 0.1953(6) 0.3801(6) 0.7231(3) 0.066(3) Uani 1 1 d . . .
H35 H 0.2405 0.3486 0.7282 0.079 Uiso 1 1 calc R . .
C36 C 0.1391(5) 0.5901(5) 0.6783(3) 0.048(2) Uani 1 1 d . . .
C37 C 0.0626(5) 0.6318(5) 0.6695(3) 0.060(3) Uani 1 1 d . . .
H37A H 0.0257 0.5996 0.6482 0.090 Uiso 1 1 calc R . .
H37B H 0.0679 0.6845 0.6558 0.090 Uiso 1 1 calc R . .
H37C H 0.0444 0.6383 0.6990 0.090 Uiso 1 1 calc R . .
C38 C 0.1963(6) 0.6394(6) 0.7107(3) 0.072(3) Uani 1 1 d . . .
H38A H 0.2456 0.6114 0.7169 0.109 Uiso 1 1 calc R . .
H38B H 0.1780 0.6475 0.7400 0.109 Uiso 1 1 calc R . .
H38C H 0.2027 0.6914 0.6964 0.109 Uiso 1 1 calc R . .
C39 C 0.1681(6) 0.5821(6) 0.6310(3) 0.071(3) Uani 1 1 d . . .
H39A H 0.2175 0.5543 0.6361 0.106 Uiso 1 1 calc R . .
H39B H 0.1741 0.6354 0.6182 0.106 Uiso 1 1 calc R . .
H39C H 0.1308 0.5515 0.6090 0.106 Uiso 1 1 calc R . .
C40 C 0.0816(5) -0.0537(6) 0.6440(3) 0.054(3) Uani 1 1 d . . .
C41 C 0.0297(5) -0.0358(6) 0.6032(3) 0.051(3) Uani 1 1 d . . .
H41 H -0.0023 0.0098 0.6031 0.061 Uiso 1 1 calc R . .
C42 C 0.0228(6) -0.0803(7) 0.5639(3) 0.063(3) Uani 1 1 d . . .
H42 H -0.0140 -0.0657 0.5375 0.076 Uiso 1 1 calc R . .
C43 C 0.0697(6) -0.1482(6) 0.5616(3) 0.058(3) Uani 1 1 d . . .
C44 C 0.1234(5) -0.1638(5) 0.6009(3) 0.045(2) Uani 1 1 d . . .
H44 H 0.1574 -0.2076 0.6006 0.054 Uiso 1 1 calc R . .
C45 C 0.1293(5) -0.1182(5) 0.6406(3) 0.047(2) Uani 1 1 d . . .
H45 H 0.1675 -0.1315 0.6666 0.057 Uiso 1 1 calc R . .
C46 C 0.0622(5) -0.1998(6) 0.5182(3) 0.053(3) Uani 1 1 d . . .
C47 C 0.0045(6) -0.1698(7) 0.4772(3) 0.085(4) Uani 1 1 d . . .
H47A H 0.0033 -0.2062 0.4508 0.127 Uiso 1 1 calc R . .
H47B H 0.0194 -0.1162 0.4685 0.127 Uiso 1 1 calc R . .
H47C H -0.0463 -0.1674 0.4857 0.127 Uiso 1 1 calc R . .
C48 C 0.1407(6) -0.2036(6) 0.5023(3) 0.072(3) Uani 1 1 d . . .
H48A H 0.1366 -0.2376 0.4746 0.108 Uiso 1 1 calc R . .
H48B H 0.1791 -0.2259 0.5273 0.108 Uiso 1 1 calc R . .
H48C H 0.1561 -0.1495 0.4948 0.108 Uiso 1 1 calc R . .
C49 C 0.0387(6) -0.2845(6) 0.5302(3) 0.072(3) Uani 1 1 d . . .
H49A H 0.0346 -0.3187 0.5026 0.108 Uiso 1 1 calc R . .
H49B H -0.0108 -0.2824 0.5404 0.108 Uiso 1 1 calc R . .
H49C H 0.0774 -0.3065 0.5552 0.108 Uiso 1 1 calc R . .
N6 N 0.6359(4) 0.3258(4) 0.8651(2) 0.0422(19) Uani 1 1 d . . .
H6 H 0.6280 0.3646 0.8445 0.051 Uiso 1 1 calc R . .
N7 N 0.6655(4) 0.4832(4) 0.91804(19) 0.0392(18) Uani 1 1 d . . .
N8 N 0.6337(4) 0.4852(4) 0.8313(2) 0.0387(18) Uani 1 1 d . . .
N9 N 0.6025(4) 0.4127(4) 0.73029(19) 0.0408(19) Uani 1 1 d . . .
H9 H 0.6010 0.3929 0.7580 0.049 Uiso 1 1 calc R . .
N10 N 0.6083(4) 0.2796(4) 0.77354(19) 0.0379(18) Uani 1 1 d . . .
C50 C 0.6286(5) 0.2470(5) 0.8545(3) 0.046(2) Uani 1 1 d . . .
C51 C 0.6422(5) 0.2045(5) 0.8961(3) 0.053(3) Uani 1 1 d . . .
H51 H 0.6390 0.1481 0.8994 0.063 Uiso 1 1 calc R . .
C52 C 0.6607(6) 0.2578(5) 0.9308(3) 0.058(3) Uani 1 1 d . . .
H52 H 0.6740 0.2445 0.9628 0.069 Uiso 1 1 calc R . .
C53 C 0.6574(5) 0.3378(5) 0.9124(3) 0.043(2) Uani 1 1 d . . .
C54 C 0.6777(5) 0.4092(5) 0.9342(3) 0.042(2) Uani 1 1 d . . .
C55 C 0.6414(5) 0.5166(5) 0.8752(2) 0.040(2) Uani 1 1 d . . .
C56 C 0.6284(5) 0.6022(5) 0.8745(3) 0.051(3) Uani 1 1 d . . .
H56 H 0.6286 0.6362 0.9005 0.061 Uiso 1 1 calc R . .
C57 C 0.6159(5) 0.6241(5) 0.8289(2) 0.039(2) Uani 1 1 d . . .
H57 H 0.6069 0.6768 0.8170 0.046 Uiso 1 1 calc R . .
C58 C 0.6190(5) 0.5524(5) 0.8022(3) 0.042(2) Uani 1 1 d . . .
C59 C 0.6127(5) 0.5558(4) 0.7533(2) 0.035(2) Uani 1 1 d . . .
C60 C 0.6078(5) 0.4922(5) 0.7212(3) 0.041(2) Uani 1 1 d . . .
C61 C 0.6096(5) 0.5004(6) 0.6722(3) 0.055(3) Uani 1 1 d . . .
H61 H 0.6133 0.5487 0.6556 0.066 Uiso 1 1 calc R . .
C62 C 0.6047(6) 0.4240(5) 0.6546(3) 0.054(3) Uani 1 1 d . . .
H62 H 0.6047 0.4106 0.6230 0.065 Uiso 1 1 calc R . .
C63 C 0.5998(5) 0.3672(5) 0.6909(2) 0.043(2) Uani 1 1 d . . .
C64 C 0.5999(5) 0.2841(5) 0.6921(3) 0.044(2) Uani 1 1 d . . .
C65 C 0.6015(5) 0.2402(5) 0.7324(3) 0.036(2) Uani 1 1 d . . .
C66 C 0.5981(5) 0.1548(5) 0.7401(3) 0.044(2) Uani 1 1 d . . .
H66 H 0.5915 0.1140 0.7171 0.053 Uiso 1 1 calc R . .
C67 C 0.6061(5) 0.1447(5) 0.7866(3) 0.045(2) Uani 1 1 d . . .
H67 H 0.6065 0.0954 0.8027 0.054 Uiso 1 1 calc R . .
C68 C 0.6140(5) 0.2234(5) 0.8069(3) 0.040(2) Uani 1 1 d . . .
C69 C 0.7129(5) 0.4084(5) 0.9855(3) 0.043(2) Uani 1 1 d . . .
C70 C 0.6844(5) 0.4545(5) 1.0177(3) 0.047(2) Uani 1 1 d . . .
H70 H 0.6404 0.4870 1.0085 0.056 Uiso 1 1 calc R . .
C71 C 0.7216(5) 0.4526(5) 1.0642(3) 0.045(2) Uani 1 1 d . . .
H71 H 0.7008 0.4829 1.0864 0.054 Uiso 1 1 calc R . .
C72 C 0.7866(5) 0.4091(5) 1.0791(3) 0.044(2) Uani 1 1 d . . .
C73 C 0.8147(5) 0.3613(5) 1.0458(3) 0.051(3) Uani 1 1 d . . .
H73 H 0.8594 0.3298 1.0551 0.061 Uiso 1 1 calc R . .
C74 C 0.7772(5) 0.3602(5) 0.9993(2) 0.044(2) Uani 1 1 d . . .
H74 H 0.7954 0.3269 0.9774 0.053 Uiso 1 1 calc R . .
C75 C 0.8303(6) 0.4097(5) 1.1294(3) 0.046(2) Uani 1 1 d . . .
C76 C 0.7872(5) 0.4566(5) 1.1612(2) 0.051(3) Uani 1 1 d . . .
H76A H 0.7374 0.4316 1.1611 0.076 Uiso 1 1 calc R . .
H76B H 0.7797 0.5118 1.1499 0.076 Uiso 1 1 calc R . .
H76C H 0.8169 0.4567 1.1928 0.076 Uiso 1 1 calc R . .
C77 C 0.8439(6) 0.3255(5) 1.1489(3) 0.068(3) Uani 1 1 d . . .
H77A H 0.7946 0.2993 1.1491 0.103 Uiso 1 1 calc R . .
H77B H 0.8729 0.3283 1.1808 0.103 Uiso 1 1 calc R . .
H77C H 0.8730 0.2947 1.1296 0.103 Uiso 1 1 calc R . .
C78 C 0.9070(6) 0.4480(6) 1.1286(3) 0.066(3) Uani 1 1 d . . .
H78A H 0.9342 0.4173 1.1081 0.100 Uiso 1 1 calc R . .
H78B H 0.9372 0.4486 1.1602 0.100 Uiso 1 1 calc R . .
H78C H 0.8993 0.5030 1.1171 0.100 Uiso 1 1 calc R . .
C79 C 0.6159(5) 0.6370(6) 0.7337(3) 0.043(2) Uani 1 1 d . . .
C80 C 0.5521(6) 0.6768(6) 0.7103(3) 0.058(3) Uani 1 1 d . . .
H80 H 0.5036 0.6512 0.7064 0.069 Uiso 1 1 calc R . .
C81 C 0.5573(6) 0.7547(6) 0.6920(3) 0.053(3) Uani 1 1 d . . .
H81 H 0.5120 0.7809 0.6770 0.064 Uiso 1 1 calc R . .
C82 C 0.6269(6) 0.7935(5) 0.6956(3) 0.042(2) Uani 1 1 d . . .
C83 C 0.6903(5) 0.7511(5) 0.7176(2) 0.043(2) Uani 1 1 d . . .
H83 H 0.7394 0.7748 0.7197 0.052 Uiso 1 1 calc R . .
C84 C 0.6855(6) 0.6764(5) 0.7367(3) 0.051(3) Uani 1 1 d . . .
H84 H 0.7309 0.6511 0.7522 0.061 Uiso 1 1 calc R . .
C85 C 0.6352(5) 0.8738(5) 0.6739(3) 0.046(2) Uani 1 1 d . . .
C86 C 0.5589(6) 0.9195(5) 0.6607(3) 0.062(3) Uani 1 1 d . . .
H86A H 0.5683 0.9713 0.6470 0.093 Uiso 1 1 calc R . .
H86B H 0.5367 0.9282 0.6886 0.093 Uiso 1 1 calc R . .
H86C H 0.5234 0.8881 0.6381 0.093 Uiso 1 1 calc R . .
C87 C 0.6896(6) 0.9281(7) 0.7097(4) 0.093(4) Uani 1 1 d . . .
H87A H 0.7388 0.9011 0.7193 0.139 Uiso 1 1 calc R . .
H87B H 0.6660 0.9377 0.7370 0.139 Uiso 1 1 calc R . .
H87C H 0.6977 0.9793 0.6950 0.139 Uiso 1 1 calc R . .
C88 C 0.6683(6) 0.8613(6) 0.6296(3) 0.075(3) Uani 1 1 d . . .
H88A H 0.7171 0.8327 0.6373 0.112 Uiso 1 1 calc R . .
H88B H 0.6766 0.9134 0.6160 0.112 Uiso 1 1 calc R . .
H88C H 0.6324 0.8298 0.6073 0.112 Uiso 1 1 calc R . .
C89 C 0.5980(5) 0.2410(5) 0.6461(3) 0.044(2) Uani 1 1 d . . .
C90 C 0.5470(5) 0.2571(5) 0.6060(3) 0.044(2) Uani 1 1 d . . .
H90 H 0.5091 0.2973 0.6059 0.053 Uiso 1 1 calc R . .
C91 C 0.5503(5) 0.2157(5) 0.5660(3) 0.046(2) Uani 1 1 d . . .
H91 H 0.5145 0.2291 0.5388 0.055 Uiso 1 1 calc R . .
C92 C 0.6029(5) 0.1553(5) 0.5627(2) 0.038(2) Uani 1 1 d . . .
C93 C 0.6560(5) 0.1389(4) 0.6033(3) 0.040(2) Uani 1 1 d . . .
H93 H 0.6940 0.0991 0.6027 0.048 Uiso 1 1 calc R . .
C94 C 0.6539(5) 0.1802(5) 0.6449(3) 0.047(2) Uani 1 1 d . . .
H94 H 0.6897 0.1677 0.6722 0.057 Uiso 1 1 calc R . .
C95 C 0.6070(5) 0.1105(5) 0.5180(3) 0.044(2) Uani 1 1 d . . .
C96 C 0.5471(5) 0.1381(5) 0.4777(3) 0.052(3) Uani 1 1 d . . .
H96A H 0.4962 0.1323 0.4857 0.078 Uiso 1 1 calc R . .
H96B H 0.5503 0.1055 0.4503 0.078 Uiso 1 1 calc R . .
H96C H 0.5561 0.1944 0.4709 0.078 Uiso 1 1 calc R . .
C97 C 0.6864(5) 0.1196(5) 0.5056(3) 0.049(3) Uani 1 1 d . . .
H97A H 0.6882 0.0912 0.4765 0.073 Uiso 1 1 calc R . .
H97B H 0.7248 0.0971 0.5306 0.073 Uiso 1 1 calc R . .
H97C H 0.6973 0.1765 0.5018 0.073 Uiso 1 1 calc R . .
C98 C 0.5943(6) 0.0206(5) 0.5300(3) 0.057(3) Uani 1 1 d . . .
H98A H 0.5961 -0.0127 0.5026 0.086 Uiso 1 1 calc R . .
H98B H 0.5442 0.0146 0.5392 0.086 Uiso 1 1 calc R . .
H98C H 0.6345 0.0036 0.5556 0.086 Uiso 1 1 calc R . .
C1S C 0.3837(13) 0.3569(13) 0.4304(7) 0.216(9) Uiso 1 1 d . . .
H1S H 0.3494 0.3277 0.4049 0.259 Uiso 1 1 calc R . .
Cl1 Cl 0.3449(2) 0.45024(19) 0.43822(10) 0.1126(13) Uani 1 1 d . . .
Cl2 Cl 0.4684(3) 0.3544(4) 0.42112(17) 0.220(3) Uani 1 1 d . . .
Cl3 Cl 0.3775(4) 0.3108(3) 0.48651(19) 0.213(2) Uani 1 1 d . . .

loop_
_atom_site_aniso_label
_atom_site_aniso_U_11
_atom_site_aniso_U_22
_atom_site_aniso_U_33
_atom_site_aniso_U_23
_atom_site_aniso_U_13
_atom_site_aniso_U_12
N1 0.047(5) 0.057(5) 0.039(4) 0.006(4) 0.009(3) -0.004(4)
N2 0.056(6) 0.071(6) 0.057(5) 0.005(4) 0.011(4) 0.014(5)
N3 0.035(5) 0.052(5) 0.035(4) -0.007(4) 0.008(3) 0.005(4)
N4 0.060(5) 0.041(5) 0.031(4) -0.004(3) 0.020(3) 0.002(4)
N5 0.047(5) 0.048(5) 0.047(5) 0.014(4) 0.013(4) 0.011(4)
C1 0.056(7) 0.028(5) 0.046(5) 0.000(4) 0.008(4) -0.002(5)
C2 0.072(7) 0.054(6) 0.037(5) 0.017(5) 0.008(5) -0.016(6)
C3 0.056(7) 0.049(6) 0.045(5) 0.004(5) 0.003(5) -0.006(5)
C4 0.074(8) 0.046(6) 0.041(5) 0.005(5) 0.026(5) -0.002(6)
C5 0.045(7) 0.055(7) 0.059(6) 0.014(5) 0.020(5) -0.008(5)
C6 0.057(7) 0.075(8) 0.042(6) 0.003(5) 0.000(5) 0.007(6)
C7 0.064(8) 0.070(8) 0.060(7) -0.011(6) -0.002(6) -0.018(6)
C8 0.081(8) 0.052(6) 0.055(6) -0.011(5) 0.015(6) -0.012(6)
C9 0.050(7) 0.047(6) 0.060(6) -0.013(5) 0.025(5) 0.006(5)
C10 0.040(6) 0.057(7) 0.074(7) 0.018(6) 0.021(5) 0.023(5)
C11 0.039(6) 0.046(6) 0.049(6) -0.001(5) 0.008(4) 0.001(5)
C12 0.065(8) 0.091(9) 0.047(6) 0.043(6) 0.025(5) 0.033(7)
C13 0.071(8) 0.058(7) 0.062(7) -0.002(6) 0.009(6) 0.007(6)
C14 0.040(6) 0.071(7) 0.045(5) 0.015(5) 0.021(4) -0.009(6)
C15 0.041(6) 0.073(7) 0.042(5) 0.001(5) 0.003(4) 0.002(6)
C16 0.043(6) 0.051(6) 0.044(5) 0.010(5) 0.019(4) 0.012(5)
C17 0.047(6) 0.052(6) 0.039(5) 0.003(4) 0.012(4) 0.005(5)
C18 0.042(6) 0.044(6) 0.050(6) 0.009(4) 0.016(4) 0.001(5)
C19 0.049(7) 0.044(6) 0.046(5) 0.010(5) 0.011(4) -0.008(5)
C20 0.065(8) 0.071(7) 0.046(6) -0.002(5) 0.009(5) -0.012(6)
C21 0.069(7) 0.052(6) 0.056(6) -0.017(5) 0.020(5) -0.010(6)
C22 0.077(8) 0.052(6) 0.042(6) -0.006(5) 0.019(5) -0.005(6)
C23 0.052(7) 0.042(6) 0.069(7) -0.009(5) 0.022(5) -0.010(5)
C24 0.049(7) 0.077(8) 0.063(7) -0.013(6) -0.003(5) 0.001(6)
C25 0.049(7) 0.081(8) 0.060(7) 0.002(6) 0.015(5) 0.013(6)
C26 0.066(7) 0.043(6) 0.035(5) -0.001(4) 0.002(5) -0.002(5)
C27 0.070(8) 0.048(6) 0.078(7) 0.002(5) 0.004(6) 0.001(6)
C28 0.104(10) 0.050(7) 0.074(7) 0.004(5) 0.003(6) 0.007(7)
C29 0.068(8) 0.073(8) 0.068(7) 0.018(6) -0.006(6) -0.004(7)
C30 0.062(8) 0.048(7) 0.070(7) 0.016(5) 0.024(6) 0.025(6)
C31 0.051(7) 0.049(6) 0.061(6) 0.007(5) 0.024(5) -0.020(6)
C32 0.038(6) 0.052(6) 0.069(6) 0.008(5) 0.013(5) -0.014(5)
C33 0.058(7) 0.052(6) 0.058(6) 0.016(5) 0.014(5) 0.004(6)
C34 0.052(7) 0.062(7) 0.072(7) 0.017(5) 0.033(5) 0.008(6)
C35 0.049(7) 0.063(8) 0.092(8) 0.012(6) 0.029(6) 0.008(6)
C36 0.038(6) 0.061(6) 0.048(5) 0.013(5) 0.010(5) -0.007(5)
C37 0.069(8) 0.050(6) 0.066(6) 0.027(5) 0.026(5) 0.013(6)
C38 0.090(9) 0.060(7) 0.067(7) 0.007(5) 0.014(6) -0.030(7)
C39 0.064(8) 0.090(8) 0.064(7) 0.022(6) 0.027(6) 0.004(7)
C40 0.040(6) 0.075(7) 0.047(6) 0.022(5) 0.007(5) 0.007(6)
C41 0.054(7) 0.067(7) 0.033(5) 0.017(5) 0.013(4) 0.005(5)
C42 0.054(7) 0.094(9) 0.044(6) 0.013(6) 0.013(5) -0.001(7)
C43 0.059(7) 0.069(7) 0.053(6) -0.001(5) 0.028(5) 0.000(6)
C44 0.055(7) 0.043(6) 0.035(5) 0.002(4) 0.004(4) 0.017(5)
C45 0.036(6) 0.066(7) 0.042(5) 0.014(5) 0.010(4) 0.001(5)
C46 0.045(7) 0.066(7) 0.053(6) 0.010(5) 0.020(5) 0.003(6)
C47 0.076(8) 0.115(9) 0.053(6) 0.017(6) -0.013(6) 0.000(8)
C48 0.078(8) 0.079(8) 0.061(6) 0.007(5) 0.023(6) 0.000(7)
C49 0.084(9) 0.073(8) 0.058(6) 0.008(5) 0.011(6) -0.014(7)
N6 0.054(5) 0.045(5) 0.029(4) 0.006(3) 0.010(3) 0.002(4)
N7 0.046(5) 0.049(5) 0.024(4) -0.002(3) 0.012(3) -0.008(4)
N8 0.052(5) 0.035(4) 0.030(4) 0.006(3) 0.009(3) -0.005(4)
N9 0.065(5) 0.041(4) 0.017(3) 0.001(3) 0.007(3) 0.005(4)
N10 0.048(5) 0.043(4) 0.025(4) 0.000(3) 0.010(3) 0.007(4)
C50 0.068(7) 0.044(6) 0.027(5) -0.003(4) 0.011(4) -0.007(5)
C51 0.078(8) 0.045(6) 0.038(5) -0.007(5) 0.022(5) 0.006(5)
C52 0.080(8) 0.055(6) 0.044(5) 0.014(5) 0.025(5) 0.003(6)
C53 0.053(6) 0.056(7) 0.024(5) 0.005(4) 0.013(4) -0.002(5)
C54 0.050(6) 0.038(6) 0.038(5) 0.007(4) 0.011(4) 0.002(5)
C55 0.044(6) 0.050(6) 0.025(5) -0.007(4) 0.010(4) -0.003(5)
C56 0.068(7) 0.045(6) 0.039(5) -0.014(4) 0.007(5) 0.012(5)
C57 0.055(6) 0.037(5) 0.022(4) 0.004(4) 0.003(4) 0.000(5)
C58 0.050(6) 0.042(5) 0.035(5) 0.010(4) 0.012(4) 0.002(5)
C59 0.046(6) 0.024(5) 0.035(5) 0.012(4) 0.009(4) 0.010(4)
C60 0.063(7) 0.023(5) 0.039(5) 0.005(4) 0.015(4) 0.006(5)
C61 0.081(8) 0.053(6) 0.037(5) 0.010(5) 0.023(5) 0.019(6)
C62 0.087(8) 0.046(6) 0.031(5) -0.008(4) 0.014(5) 0.014(6)
C63 0.057(7) 0.047(6) 0.023(4) 0.009(4) 0.001(4) 0.004(5)
C64 0.064(7) 0.040(6) 0.030(5) 0.012(4) 0.016(4) 0.007(5)
C65 0.038(6) 0.034(5) 0.038(5) 0.002(4) 0.011(4) 0.004(4)
C66 0.044(6) 0.041(6) 0.049(6) -0.003(4) 0.014(4) 0.001(5)
C67 0.060(7) 0.047(6) 0.029(5) 0.000(4) 0.011(4) -0.005(5)
C68 0.055(6) 0.039(5) 0.029(5) -0.008(4) 0.014(4) -0.009(5)
C69 0.049(6) 0.046(6) 0.033(5) 0.013(4) 0.001(4) -0.001(5)
C70 0.047(6) 0.051(6) 0.043(5) -0.008(4) 0.012(5) 0.006(5)
C71 0.035(6) 0.063(6) 0.036(5) -0.001(4) 0.002(4) 0.006(5)
C72 0.057(7) 0.041(5) 0.036(5) 0.010(4) 0.016(4) 0.004(5)
C73 0.067(7) 0.052(6) 0.035(5) 0.010(4) 0.012(5) 0.013(5)
C74 0.059(7) 0.052(6) 0.025(5) -0.005(4) 0.019(4) 0.005(6)
C75 0.066(7) 0.037(6) 0.037(5) -0.001(4) 0.013(5) -0.015(5)
C76 0.071(7) 0.054(6) 0.027(4) 0.000(4) 0.010(4) -0.007(5)
C77 0.128(10) 0.044(6) 0.033(5) 0.005(4) 0.015(6) 0.012(6)
C78 0.068(8) 0.087(8) 0.041(5) 0.000(5) 0.001(5) 0.006(7)
C79 0.037(6) 0.063(6) 0.035(5) -0.002(4) 0.021(4) 0.002(6)
C80 0.038(6) 0.079(8) 0.058(6) 0.015(5) 0.012(5) 0.002(6)
C81 0.056(7) 0.057(7) 0.047(5) 0.014(5) 0.011(5) 0.005(6)
C82 0.054(7) 0.044(6) 0.027(5) 0.001(4) 0.007(4) -0.001(5)
C83 0.044(6) 0.051(6) 0.032(5) 0.008(4) 0.003(4) -0.023(5)
C84 0.049(7) 0.051(6) 0.054(6) 0.016(5) 0.012(5) 0.007(6)
C85 0.042(6) 0.042(6) 0.057(6) 0.011(4) 0.022(5) -0.003(5)
C86 0.072(8) 0.062(7) 0.059(6) 0.024(5) 0.028(5) 0.002(6)
C87 0.093(10) 0.096(9) 0.083(8) 0.011(7) 0.000(7) -0.034(8)
C88 0.080(8) 0.084(8) 0.069(7) 0.031(6) 0.037(6) 0.013(7)
C89 0.055(7) 0.028(5) 0.053(6) 0.006(4) 0.019(5) -0.005(5)
C90 0.047(6) 0.057(6) 0.031(5) -0.003(4) 0.011(4) 0.004(5)
C91 0.057(7) 0.041(6) 0.038(5) 0.004(4) 0.006(4) 0.007(5)
C92 0.052(6) 0.035(5) 0.027(4) 0.004(4) 0.010(4) -0.001(5)
C93 0.053(6) 0.027(5) 0.038(5) -0.010(4) 0.003(4) 0.008(5)
C94 0.051(7) 0.045(6) 0.046(5) 0.007(4) 0.012(4) 0.006(5)
C95 0.051(7) 0.042(6) 0.040(5) -0.003(4) 0.010(5) -0.002(5)
C96 0.069(7) 0.048(6) 0.034(5) -0.006(4) 0.002(5) 0.009(5)
C97 0.072(7) 0.040(5) 0.033(5) 0.005(4) 0.007(4) 0.013(5)
C98 0.090(8) 0.033(5) 0.049(5) -0.006(4) 0.016(5) -0.004(5)
Cl1 0.185(4) 0.096(2) 0.0758(19) 0.0244(17) 0.073(2) 0.037(2)
Cl2 0.133(4) 0.333(7) 0.214(5) 0.207(5) 0.087(3) 0.106(4)
Cl3 0.260(7) 0.184(5) 0.192(5) 0.044(4) 0.031(5) 0.004(5)

loop_
_atom_type_symbol
_atom_type_description
_atom_type_scat_dispersion_real
_atom_type_scat_dispersion_imag
_atom_type_scat_source
C C 0.0181 0.0091 'International Tables Vol C Tables 4.2.6.8 and 6.1.1.4'
H H 0.0000 0.0000 'International Tables Vol C Tables 4.2.6.8 and 6.1.1.4'
N N 0.0311 0.0180 'International Tables Vol C Tables 4.2.6.8 and 6.1.1.4'
Cl Cl 0.3639 0.7018 'International Tables Vol C Tables 4.2.6.8 and 6.1.1.4'

loop_
_geom_angle_atom_site_label_1
_geom_angle_atom_site_label_2
_geom_angle_atom_site_label_3
_geom_angle
_geom_angle_site_symmetry_1
_geom_angle_site_symmetry_3
_geom_angle_publ_flag
C1 N1 C4 110.0(7) . . ?
C1 N1 H1 125.0 . . ?
C4 N1 H1 125.0 . . ?
C6 N2 C5 130.4(9) . . ?
C6 N3 C9 105.5(7) . . ?
C11 N4 C14 110.2(7) . . ?
C11 N4 H4 124.9 . . ?
C14 N4 H4 124.9 . . ?
C19 N5 C16 106.7(7) . . ?
N1 C1 C2 106.6(7) . . ?
N1 C1 C19 121.1(7) . . ?
C2 C1 C19 132.1(8) . . ?
C3 C2 C1 108.2(8) . . ?
C3 C2 H2 125.9 . . ?
C1 C2 H2 125.9 . . ?
C4 C3 C2 106.4(8) . . ?
C4 C3 H3 126.8 . . ?
C2 C3 H3 126.8 . . ?
N1 C4 C3 108.8(8) . . ?
N1 C4 C5 123.5(8) . . ?
C3 C4 C5 127.7(8) . . ?
N2 C5 C4 132.7(9) . . ?
N2 C5 C20 110.1(8) . . ?
C4 C5 C20 117.2(8) . . ?
N2 C6 N3 136.9(10) . . ?
N2 C6 C7 113.1(9) . . ?
N3 C6 C7 109.7(8) . . ?
C8 C7 C6 109.9(9) . . ?
C8 C7 H7 125.0 . . ?
C6 C7 H7 125.0 . . ?
C7 C8 C9 103.8(9) . . ?
C7 C8 H8 128.1 . . ?
C9 C8 H8 128.1 . . ?
N3 C9 C10 130.4(8) . . ?
N3 C9 C8 111.0(8) . . ?
C10 C9 C8 118.4(9) . . ?
C9 C10 C11 129.4(9) . . ?
C9 C10 C30 116.0(9) . . ?
C11 C10 C30 114.6(8) . . ?
N4 C11 C10 124.7(8) . . ?
N4 C11 C12 107.0(8) . . ?
C10 C11 C12 128.3(9) . . ?
C13 C12 C11 107.1(8) . . ?
C13 C12 H12 126.4 . . ?
C11 C12 H12 126.4 . . ?
C12 C13 C14 109.2(9) . . ?
C12 C13 H13 125.4 . . ?
C14 C13 H13 125.4 . . ?
C13 C14 N4 105.9(8) . . ?
C13 C14 C15 130.1(9) . . ?
N4 C14 C15 123.5(7) . . ?
C16 C15 C40 116.9(9) . . ?
C16 C15 C14 120.1(8) . . ?
C40 C15 C14 122.9(8) . . ?
N5 C16 C17 108.0(7) . . ?
N5 C16 C15 120.3(8) . . ?
C17 C16 C15 131.7(8) . . ?
C18 C17 C16 108.4(8) . . ?
C18 C17 H17 125.8 . . ?
C16 C17 H17 125.8 . . ?
C17 C18 C19 105.7(8) . . ?
C17 C18 H18 127.1 . . ?
C19 C18 H18 127.1 . . ?
N5 C19 C18 111.1(7) . . ?
N5 C19 C1 117.0(8) . . ?
C18 C19 C1 131.7(8) . . ?
C25 C20 C21 120.8(9) . . ?
C25 C20 C5 120.8(9) . . ?
C21 C20 C5 118.3(9) . . ?
C20 C21 C22 118.0(9) . . ?
C20 C21 H21 121.0 . . ?
C22 C21 H21 121.0 . . ?
C23 C22 C21 121.5(9) . . ?
C23 C22 H22 119.2 . . ?
C21 C22 H22 119.2 . . ?
C24 C23 C22 116.4(9) . . ?
C24 C23 C26 121.6(9) . . ?
C22 C23 C26 122.0(8) . . ?
C23 C24 C25 125.7(10) . . ?
C23 C24 H24 117.1 . . ?
C25 C24 H24 117.1 . . ?
C24 C25 C20 117.4(9) . . ?
C24 C25 H25 121.3 . . ?
C20 C25 H25 121.3 . . ?
C23 C26 C29 108.1(7) . . ?
C23 C26 C28 109.8(8) . . ?
C29 C26 C28 111.8(9) . . ?
C23 C26 C27 113.1(8) . . ?
C29 C26 C27 109.2(8) . . ?
C28 C26 C27 104.8(8) . . ?
C26 C27 H27A 109.5 . . ?
C26 C27 H27B 109.5 . . ?
H27A C27 H27B 109.5 . . ?
C26 C27 H27C 109.5 . . ?
H27A C27 H27C 109.5 . . ?
H27B C27 H27C 109.5 . . ?
C26 C28 H28A 109.5 . . ?
C26 C28 H28B 109.5 . . ?
H28A C28 H28B 109.5 . . ?
C26 C28 H28C 109.5 . . ?
H28A C28 H28C 109.5 . . ?
H28B C28 H28C 109.5 . . ?
C26 C29 H29A 109.5 . . ?
C26 C29 H29B 109.5 . . ?
H29A C29 H29B 109.5 . . ?
C26 C29 H29C 109.5 . . ?
H29A C29 H29C 109.5 . . ?
H29B C29 H29C 109.5 . . ?
C31 C30 C35 117.8(9) . . ?
C31 C30 C10 120.2(9) . . ?
C35 C30 C10 122.1(9) . . ?
C30 C31 C32 120.2(9) . . ?
C30 C31 H31 119.9 . . ?
C32 C31 H31 119.9 . . ?
C33 C32 C31 120.9(10) . . ?
C33 C32 H32 119.5 . . ?
C31 C32 H32 119.5 . . ?
C32 C33 C34 118.6(9) . . ?
C32 C33 C36 123.1(9) . . ?
C34 C33 C36 118.2(9) . . ?
C35 C34 C33 121.0(10) . . ?
C35 C34 H34 119.5 . . ?
C33 C34 H34 119.5 . . ?
C34 C35 C30 121.4(10) . . ?
C34 C35 H35 119.3 . . ?
C30 C35 H35 119.3 . . ?
C38 C36 C37 109.8(8) . . ?
C38 C36 C39 108.2(8) . . ?
C37 C36 C39 108.7(7) . . ?
C38 C36 C33 110.2(7) . . ?
C37 C36 C33 111.1(7) . . ?
C39 C36 C33 108.8(8) . . ?
C36 C37 H37A 109.5 . . ?
C36 C37 H37B 109.5 . . ?
H37A C37 H37B 109.5 . . ?
C36 C37 H37C 109.5 . . ?
H37A C37 H37C 109.5 . . ?
H37B C37 H37C 109.5 . . ?
C36 C38 H38A 109.5 . . ?
C36 C38 H38B 109.5 . . ?
H38A C38 H38B 109.5 . . ?
C36 C38 H38C 109.5 . . ?
H38A C38 H38C 109.5 . . ?
H38B C38 H38C 109.5 . . ?
C36 C39 H39A 109.5 . . ?
C36 C39 H39B 109.5 . . ?
H39A C39 H39B 109.5 . . ?
C36 C39 H39C 109.5 . . ?
H39A C39 H39C 109.5 . . ?
H39B C39 H39C 109.5 . . ?
C45 C40 C41 114.9(9) . . ?
C45 C40 C15 122.6(8) . . ?
C41 C40 C15 122.4(9) . . ?
C42 C41 C40 123.3(10) . . ?
C42 C41 H41 118.4 . . ?
C40 C41 H41 118.4 . . ?
C41 C42 C43 121.1(9) . . ?
C41 C42 H42 119.5 . . ?
C43 C42 H42 119.5 . . ?
C44 C43 C42 115.9(8) . . ?
C44 C43 C46 122.2(9) . . ?
C42 C43 C46 122.0(9) . . ?
C45 C44 C43 122.3(9) . . ?
C45 C44 H44 118.9 . . ?
C43 C44 H44 118.9 . . ?
C44 C45 C40 122.5(8) . . ?
C44 C45 H45 118.8 . . ?
C40 C45 H45 118.8 . . ?
C47 C46 C43 114.7(9) . . ?
C47 C46 C49 108.3(8) . . ?
C43 C46 C49 108.6(7) . . ?
C47 C46 C48 106.9(7) . . ?
C43 C46 C48 109.0(8) . . ?
C49 C46 C48 109.2(8) . . ?
C46 C47 H47A 109.5 . . ?
C46 C47 H47B 109.5 . . ?
H47A C47 H47B 109.5 . . ?
C46 C47 H47C 109.5 . . ?
H47A C47 H47C 109.5 . . ?
H47B C47 H47C 109.5 . . ?
C46 C48 H48A 109.5 . . ?
C46 C48 H48B 109.5 . . ?
H48A C48 H48B 109.5 . . ?
C46 C48 H48C 109.5 . . ?
H48A C48 H48C 109.5 . . ?
H48B C48 H48C 109.5 . . ?
C46 C49 H49A 109.5 . . ?
C46 C49 H49B 109.5 . . ?
H49A C49 H49B 109.5 . . ?
C46 C49 H49C 109.5 . . ?
H49A C49 H49C 109.5 . . ?
H49B C49 H49C 109.5 . . ?
C50 N6 C53 111.7(7) . . ?
C50 N6 H6 124.1 . . ?
C53 N6 H6 124.1 . . ?
C54 N7 C55 135.3(7) . . ?
C55 N8 C58 103.7(6) . . ?
C60 N9 C63 111.7(6) . . ?
C60 N9 H9 124.1 . . ?
C63 N9 H9 124.1 . . ?
C68 N10 C65 106.7(6) . . ?
N6 C50 C51 107.4(7) . . ?
N6 C50 C68 119.2(7) . . ?
C51 C50 C68 133.3(8) . . ?
C52 C51 C50 107.6(8) . . ?
C52 C51 H51 126.2 . . ?
C50 C51 H51 126.2 . . ?
C51 C52 C53 110.2(8) . . ?
C51 C52 H52 124.9 . . ?
C53 C52 H52 124.9 . . ?
C54 C53 N6 126.5(7) . . ?
C54 C53 C52 130.2(8) . . ?
N6 C53 C52 103.0(7) . . ?
N7 C54 C53 129.2(7) . . ?
N7 C54 C69 111.8(7) . . ?
C53 C54 C69 118.7(7) . . ?
N7 C55 N8 131.5(8) . . ?
N7 C55 C56 116.0(7) . . ?
N8 C55 C56 112.1(7) . . ?
C57 C56 C55 106.0(7) . . ?
C57 C56 H56 127.0 . . ?
C55 C56 H56 127.0 . . ?
C56 C57 C58 107.1(7) . . ?
C56 C57 H57 126.5 . . ?
C58 C57 H57 126.5 . . ?
N8 C58 C59 128.1(7) . . ?
N8 C58 C57 111.0(6) . . ?
C59 C58 C57 120.8(7) . . ?
C60 C59 C58 128.7(7) . . ?
C60 C59 C79 116.0(6) . . ?
C58 C59 C79 115.2(7) . . ?
N9 C60 C59 127.2(7) . . ?
N9 C60 C61 107.4(7) . . ?
C59 C60 C61 125.3(7) . . ?
C62 C61 C60 105.8(7) . . ?
C62 C61 H61 127.1 . . ?
C60 C61 H61 127.1 . . ?
C61 C62 C63 110.1(7) . . ?
C61 C62 H62 124.9 . . ?
C63 C62 H62 124.9 . . ?
N9 C63 C64 122.2(7) . . ?
N9 C63 C62 104.9(7) . . ?
C64 C63 C62 132.7(7) . . ?
C65 C64 C63 123.5(7) . . ?
C65 C64 C89 119.8(7) . . ?
C63 C64 C89 116.8(7) . . ?
N10 C65 C64 118.9(7) . . ?
N10 C65 C66 109.9(7) . . ?
C64 C65 C66 131.3(7) . . ?
C67 C66 C65 106.2(7) . . ?
C67 C66 H66 126.9 . . ?
C65 C66 H66 126.9 . . ?
C66 C67 C68 106.6(7) . . ?
C66 C67 H67 126.7 . . ?
C68 C67 H67 126.7 . . ?
N10 C68 C50 119.4(7) . . ?
N10 C68 C67 110.5(6) . . ?
C50 C68 C67 130.0(7) . . ?
C70 C69 C74 120.3(7) . . ?
C70 C69 C54 122.2(8) . . ?
C74 C69 C54 117.5(8) . . ?
C69 C70 C71 118.8(8) . . ?
C69 C70 H70 120.6 . . ?
C71 C70 H70 120.6 . . ?
C72 C71 C70 123.0(8) . . ?
C72 C71 H71 118.5 . . ?
C70 C71 H71 118.5 . . ?
C71 C72 C73 117.7(8) . . ?
C71 C72 C75 123.6(8) . . ?
C73 C72 C75 118.7(8) . . ?
C74 C73 C72 120.5(8) . . ?
C74 C73 H73 119.8 . . ?
C72 C73 H73 119.8 . . ?
C69 C74 C73 119.6(8) . . ?
C69 C74 H74 120.2 . . ?
C73 C74 H74 120.2 . . ?
C78 C75 C77 108.4(8) . . ?
C78 C75 C76 110.2(7) . . ?
C77 C75 C76 108.1(7) . . ?
C78 C75 C72 106.9(7) . . ?
C77 C75 C72 111.9(7) . . ?
C76 C75 C72 111.4(8) . . ?
C75 C76 H76A 109.5 . . ?
C75 C76 H76B 109.5 . . ?
H76A C76 H76B 109.5 . . ?
C75 C76 H76C 109.5 . . ?
H76A C76 H76C 109.5 . . ?
H76B C76 H76C 109.5 . . ?
C75 C77 H77A 109.5 . . ?
C75 C77 H77B 109.5 . . ?
H77A C77 H77B 109.5 . . ?
C75 C77 H77C 109.5 . . ?
H77A C77 H77C 109.5 . . ?
H77B C77 H77C 109.5 . . ?
C75 C78 H78A 109.5 . . ?
C75 C78 H78B 109.5 . . ?
H78A C78 H78B 109.5 . . ?
C75 C78 H78C 109.5 . . ?
H78A C78 H78C 109.5 . . ?
H78B C78 H78C 109.5 . . ?
C80 C79 C84 116.3(9) . . ?
C80 C79 C59 123.2(9) . . ?
C84 C79 C59 120.4(8) . . ?
C79 C80 C81 121.7(9) . . ?
C79 C80 H80 119.2 . . ?
C81 C80 H80 119.2 . . ?
C82 C81 C80 121.3(9) . . ?
C82 C81 H81 119.4 . . ?
C80 C81 H81 119.4 . . ?
C81 C82 C83 115.9(8) . . ?
C81 C82 C85 122.7(8) . . ?
C83 C82 C85 121.3(8) . . ?
C84 C83 C82 123.2(9) . . ?
C84 C83 H83 118.4 . . ?
C82 C83 H83 118.4 . . ?
C83 C84 C79 121.6(9) . . ?
C83 C84 H84 119.2 . . ?
C79 C84 H84 119.2 . . ?
C82 C85 C88 108.5(7) . . ?
C82 C85 C86 113.6(7) . . ?
C88 C85 C86 108.1(7) . . ?
C82 C85 C87 109.2(7) . . ?
C88 C85 C87 110.9(8) . . ?
C86 C85 C87 106.6(8) . . ?
C85 C86 H86A 109.5 . . ?
C85 C86 H86B 109.5 . . ?
H86A C86 H86B 109.5 . . ?
C85 C86 H86C 109.5 . . ?
H86A C86 H86C 109.5 . . ?
H86B C86 H86C 109.5 . . ?
C85 C87 H87A 109.5 . . ?
C85 C87 H87B 109.5 . . ?
H87A C87 H87B 109.5 . . ?
C85 C87 H87C 109.5 . . ?
H87A C87 H87C 109.5 . . ?
H87B C87 H87C 109.5 . . ?
C85 C88 H88A 109.5 . . ?
C85 C88 H88B 109.5 . . ?
H88A C88 H88B 109.5 . . ?
C85 C88 H88C 109.5 . . ?
H88A C88 H88C 109.5 . . ?
H88B C88 H88C 109.5 . . ?
C90 C89 C94 118.3(8) . . ?
C90 C89 C64 124.7(8) . . ?
C94 C89 C64 117.0(7) . . ?
C91 C90 C89 120.4(9) . . ?
C91 C90 H90 119.8 . . ?
C89 C90 H90 119.8 . . ?
C90 C91 C92 124.1(8) . . ?
C90 C91 H91 118.0 . . ?
C92 C91 H91 118.0 . . ?
C91 C92 C93 116.1(7) . . ?
C91 C92 C95 123.7(7) . . ?
C93 C92 C95 120.1(8) . . ?
C94 C93 C92 121.1(8) . . ?
C94 C93 H93 119.4 . . ?
C92 C93 H93 119.4 . . ?
C93 C94 C89 119.9(8) . . ?
C93 C94 H94 120.0 . . ?
C89 C94 H94 120.0 . . ?
C96 C95 C92 112.6(7) . . ?
C96 C95 C97 109.6(7) . . ?
C92 C95 C97 110.2(7) . . ?
C96 C95 C98 110.9(7) . . ?
C92 C95 C98 104.4(6) . . ?
C97 C95 C98 109.0(7) . . ?
C95 C96 H96A 109.5 . . ?
C95 C96 H96B 109.5 . . ?
H96A C96 H96B 109.5 . . ?
C95 C96 H96C 109.5 . . ?
H96A C96 H96C 109.5 . . ?
H96B C96 H96C 109.5 . . ?
C95 C97 H97A 109.5 . . ?
C95 C97 H97B 109.5 . . ?
H97A C97 H97B 109.5 . . ?
C95 C97 H97C 109.5 . . ?
H97A C97 H97C 109.5 . . ?
H97B C97 H97C 109.5 . . ?
C95 C98 H98A 109.5 . . ?
C95 C98 H98B 109.5 . . ?
H98A C98 H98B 109.5 . . ?
C95 C98 H98C 109.5 . . ?
H98A C98 H98C 109.5 . . ?
H98B C98 H98C 109.5 . . ?
Cl2 C1S Cl1 117.4(14) . . ?
Cl2 C1S Cl3 110.9(12) . . ?
Cl1 C1S Cl3 99.7(11) . . ?
Cl2 C1S H1S 109.5 . . ?
Cl1 C1S H1S 109.5 . . ?
Cl3 C1S H1S 109.5 . . ?

loop_
_geom_bond_atom_site_label_1
_geom_bond_atom_site_label_2
_geom_bond_distance
_geom_bond_site_symmetry_2
_geom_bond_publ_flag
N1 C1 1.357(10) . ?
N1 C4 1.363(10) . ?
N1 H1 0.8800 . ?
N2 C6 1.290(10) . ?
N2 C5 1.330(11) . ?
N3 C6 1.339(10) . ?
N3 C9 1.398(10) . ?
N4 C11 1.323(10) . ?
N4 C14 1.400(10) . ?
N4 H4 0.8800 . ?
N5 C19 1.324(9) . ?
N5 C16 1.397(10) . ?
C1 C2 1.406(10) . ?
C1 C19 1.438(11) . ?
C2 C3 1.399(11) . ?
C2 H2 0.9500 . ?
C3 C4 1.382(11) . ?
C3 H3 0.9500 . ?
C4 C5 1.421(12) . ?
C5 C20 1.527(12) . ?
C6 C7 1.450(13) . ?
C7 C8 1.335(12) . ?
C7 H7 0.9500 . ?
C8 C9 1.461(11) . ?
C8 H8 0.9500 . ?
C9 C10 1.407(12) . ?
C10 C11 1.419(12) . ?
C10 C30 1.530(12) . ?
C11 C12 1.431(11) . ?
C12 C13 1.350(12) . ?
C12 H12 0.9500 . ?
C13 C14 1.381(12) . ?
C13 H13 0.9500 . ?
C14 C15 1.483(12) . ?
C15 C16 1.414(11) . ?
C15 C40 1.458(12) . ?
C16 C17 1.409(11) . ?
C17 C18 1.352(10) . ?
C17 H17 0.9500 . ?
C18 C19 1.423(11) . ?
C18 H18 0.9500 . ?
C20 C25 1.399(12) . ?
C20 C21 1.418(12) . ?
C21 C22 1.422(11) . ?
C21 H21 0.9500 . ?
C22 C23 1.404(12) . ?
C22 H22 0.9500 . ?
C23 C24 1.372(12) . ?
C23 C26 1.501(12) . ?
C24 C25 1.376(11) . ?
C24 H24 0.9500 . ?
C25 H25 0.9500 . ?
C26 C29 1.511(12) . ?
C26 C28 1.519(12) . ?
C26 C27 1.543(12) . ?
C27 H27A 0.9800 . ?
C27 H27B 0.9800 . ?
C27 H27C 0.9800 . ?
C28 H28A 0.9800 . ?
C28 H28B 0.9800 . ?
C28 H28C 0.9800 . ?
C29 H29A 0.9800 . ?
C29 H29B 0.9800 . ?
C29 H29C 0.9800 . ?
C30 C31 1.383(12) . ?
C30 C35 1.405(13) . ?
C31 C32 1.385(11) . ?
C31 H31 0.9500 . ?
C32 C33 1.355(12) . ?
C32 H32 0.9500 . ?
C33 C34 1.403(12) . ?
C33 C36 1.602(12) . ?
C34 C35 1.323(12) . ?
C34 H34 0.9500 . ?
C35 H35 0.9500 . ?
C36 C38 1.505(11) . ?
C36 C37 1.509(11) . ?
C36 C39 1.567(11) . ?
C37 H37A 0.9800 . ?
C37 H37B 0.9800 . ?
C37 H37C 0.9800 . ?
C38 H38A 0.9800 . ?
C38 H38B 0.9800 . ?
C38 H38C 0.9800 . ?
C39 H39A 0.9800 . ?
C39 H39B 0.9800 . ?
C39 H39C 0.9800 . ?
C40 C45 1.387(11) . ?
C40 C41 1.402(11) . ?
C41 C42 1.357(12) . ?
C41 H41 0.9500 . ?
C42 C43 1.417(12) . ?
C42 H42 0.9500 . ?
C43 C44 1.379(11) . ?
C43 C46 1.521(12) . ?
C44 C45 1.376(11) . ?
C44 H44 0.9500 . ?
C45 H45 0.9500 . ?
C46 C47 1.517(11) . ?
C46 C49 1.533(12) . ?
C46 C48 1.551(12) . ?
C47 H47A 0.9800 . ?
C47 H47B 0.9800 . ?
C47 H47C 0.9800 . ?
C48 H48A 0.9800 . ?
C48 H48B 0.9800 . ?
C48 H48C 0.9800 . ?
C49 H49A 0.9800 . ?
C49 H49B 0.9800 . ?
C49 H49C 0.9800 . ?
N6 C50 1.354(10) . ?
N6 C53 1.379(9) . ?
N6 H6 0.8800 . ?
N7 C54 1.327(9) . ?
N7 C55 1.369(9) . ?
N8 C55 1.371(9) . ?
N8 C58 1.405(9) . ?
N9 C60 1.362(9) . ?
N9 C63 1.374(9) . ?
N9 H9 0.8800 . ?
N10 C68 1.344(9) . ?
N10 C65 1.358(9) . ?
C50 C51 1.393(11) . ?
C50 C68 1.425(10) . ?
C51 C52 1.344(11) . ?
C51 H51 0.9500 . ?
C52 C53 1.439(11) . ?
C52 H52 0.9500 . ?
C53 C54 1.371(11) . ?
C54 C69 1.517(10) . ?
C55 C56 1.448(11) . ?
C56 C57 1.362(10) . ?
C56 H56 0.9500 . ?
C57 C58 1.437(10) . ?
C57 H57 0.9500 . ?
C58 C59 1.415(10) . ?
C59 C60 1.409(10) . ?
C59 C79 1.478(11) . ?
C60 C61 1.447(10) . ?
C61 C62 1.374(11) . ?
C61 H61 0.9500 . ?
C62 C63 1.439(11) . ?
C62 H62 0.9500 . ?
C63 C64 1.389(11) . ?
C64 C65 1.383(10) . ?
C64 C89 1.521(11) . ?
C65 C66 1.448(10) . ?
C66 C67 1.352(10) . ?
C66 H66 0.9500 . ?
C67 C68 1.438(10) . ?
C67 H67 0.9500 . ?
C69 C70 1.384(11) . ?
C69 C74 1.397(11) . ?
C70 C71 1.401(10) . ?
C70 H70 0.9500 . ?
C71 C72 1.366(11) . ?
C71 H71 0.9500 . ?
C72 C73 1.417(11) . ?
C72 C75 1.536(11) . ?
C73 C74 1.403(10) . ?
C73 H73 0.9500 . ?
C74 H74 0.9500 . ?
C75 C78 1.510(12) . ?
C75 C77 1.522(11) . ?
C75 C76 1.524(11) . ?
C76 H76A 0.9800 . ?
C76 H76B 0.9800 . ?
C76 H76C 0.9800 . ?
C77 H77A 0.9800 . ?
C77 H77B 0.9800 . ?
C77 H77C 0.9800 . ?
C78 H78A 0.9800 . ?
C78 H78B 0.9800 . ?
C78 H78C 0.9800 . ?
C79 C80 1.384(11) . ?
C79 C84 1.390(11) . ?
C80 C81 1.418(12) . ?
C80 H80 0.9500 . ?
C81 C82 1.384(11) . ?
C81 H81 0.9500 . ?
C82 C83 1.387(11) . ?
C82 C85 1.503(11) . ?
C83 C84 1.376(11) . ?
C83 H83 0.9500 . ?
C84 H84 0.9500 . ?
C85 C88 1.530(11) . ?
C85 C86 1.543(11) . ?
C85 C87 1.577(12) . ?
C86 H86A 0.9800 . ?
C86 H86B 0.9800 . ?
C86 H86C 0.9800 . ?
C87 H87A 0.9800 . ?
C87 H87B 0.9800 . ?
C87 H87C 0.9800 . ?
C88 H88A 0.9800 . ?
C88 H88B 0.9800 . ?
C88 H88C 0.9800 . ?
C89 C90 1.374(10) . ?
C89 C94 1.426(11) . ?
C90 C91 1.369(10) . ?
C90 H90 0.9500 . ?
C91 C92 1.390(10) . ?
C91 H91 0.9500 . ?
C92 C93 1.406(10) . ?
C92 C95 1.520(10) . ?
C93 C94 1.406(10) . ?
C93 H93 0.9500 . ?
C94 H94 0.9500 . ?
C95 C96 1.510(10) . ?
C95 C97 1.527(12) . ?
C95 C98 1.569(11) . ?
C96 H96A 0.9800 . ?
C96 H96B 0.9800 . ?
C96 H96C 0.9800 . ?
C97 H97A 0.9800 . ?
C97 H97B 0.9800 . ?
C97 H97C 0.9800 . ?
C98 H98A 0.9800 . ?
C98 H98B 0.9800 . ?
C98 H98C 0.9800 . ?
C1S Cl2 1.58(2) . ?
C1S Cl1 1.74(2) . ?
C1S Cl3 1.84(2) . ?
C1S H1S 1.0000 . ?

loop_
_geom_torsion_atom_site_label_1
_geom_torsion_atom_site_label_2
_geom_torsion_atom_site_label_3
_geom_torsion_atom_site_label_4
_geom_torsion
_geom_torsion_site_symmetry_1
_geom_torsion_site_symmetry_2
_geom_torsion_site_symmetry_3
_geom_torsion_site_symmetry_4
_geom_torsion_publ_flag
C4 N1 C1 C2 2.6(11) . . . . ?
C4 N1 C1 C19 -172.6(8) . . . . ?
N1 C1 C2 C3 -2.8(11) . . . . ?
C19 C1 C2 C3 171.6(10) . . . . ?
C1 C2 C3 C4 2.0(11) . . . . ?
C1 N1 C4 C3 -1.4(11) . . . . ?
C1 N1 C4 C5 175.9(9) . . . . ?
C2 C3 C4 N1 -0.4(11) . . . . ?
C2 C3 C4 C5 -177.5(9) . . . . ?
C6 N2 C5 C4 -8.6(19) . . . . ?
C6 N2 C5 C20 169.9(10) . . . . ?
N1 C4 C5 N2 9.5(18) . . . . ?
C3 C4 C5 N2 -173.8(10) . . . . ?
N1 C4 C5 C20 -168.9(9) . . . . ?
C3 C4 C5 C20 7.9(15) . . . . ?
C5 N2 C6 N3 -9(2) . . . . ?
C5 N2 C6 C7 177.9(10) . . . . ?
C9 N3 C6 N2 -172.8(12) . . . . ?
C9 N3 C6 C7 0.2(11) . . . . ?
N2 C6 C7 C8 174.3(9) . . . . ?
N3 C6 C7 C8 -0.6(13) . . . . ?
C6 C7 C8 C9 0.6(12) . . . . ?
C6 N3 C9 C10 174.6(10) . . . . ?
C6 N3 C9 C8 0.2(10) . . . . ?
C7 C8 C9 N3 -0.5(11) . . . . ?
C7 C8 C9 C10 -175.7(9) . . . . ?
N3 C9 C10 C11 6.8(17) . . . . ?
C8 C9 C10 C11 -179.1(9) . . . . ?
N3 C9 C10 C30 -173.4(9) . . . . ?
C8 C9 C10 C30 0.7(13) . . . . ?
C14 N4 C11 C10 -179.0(8) . . . . ?
C14 N4 C11 C12 3.0(10) . . . . ?
C9 C10 C11 N4 3.7(16) . . . . ?
C30 C10 C11 N4 -176.0(9) . . . . ?
C9 C10 C11 C12 -178.7(9) . . . . ?
C30 C10 C11 C12 1.6(14) . . . . ?
N4 C11 C12 C13 -6.8(11) . . . . ?
C10 C11 C12 C13 175.2(10) . . . . ?
C11 C12 C13 C14 8.1(12) . . . . ?
C12 C13 C14 N4 -6.3(12) . . . . ?
C12 C13 C14 C15 -178.8(10) . . . . ?
C11 N4 C14 C13 1.9(11) . . . . ?
C11 N4 C14 C15 175.0(9) . . . . ?
C13 C14 C15 C16 176.4(10) . . . . ?
N4 C14 C15 C16 5.1(14) . . . . ?
C13 C14 C15 C40 -2.9(17) . . . . ?
N4 C14 C15 C40 -174.2(8) . . . . ?
C19 N5 C16 C17 -0.2(10) . . . . ?
C19 N5 C16 C15 -178.2(8) . . . . ?
C40 C15 C16 N5 171.1(8) . . . . ?
C14 C15 C16 N5 -8.3(13) . . . . ?
C40 C15 C16 C17 -6.4(15) . . . . ?
C14 C15 C16 C17 174.3(9) . . . . ?
N5 C16 C17 C18 -0.5(10) . . . . ?
C15 C16 C17 C18 177.2(9) . . . . ?
C16 C17 C18 C19 1.0(10) . . . . ?
C16 N5 C19 C18 0.9(10) . . . . ?
C16 N5 C19 C1 176.1(8) . . . . ?
C17 C18 C19 N5 -1.2(11) . . . . ?
C17 C18 C19 C1 -175.6(9) . . . . ?
N1 C1 C19 N5 3.3(14) . . . . ?
C2 C1 C19 N5 -170.5(9) . . . . ?
N1 C1 C19 C18 177.4(9) . . . . ?
C2 C1 C19 C18 3.6(18) . . . . ?
N2 C5 C20 C25 -122.4(10) . . . . ?
C4 C5 C20 C25 56.4(12) . . . . ?
N2 C5 C20 C21 53.9(11) . . . . ?
C4 C5 C20 C21 -127.4(10) . . . . ?
C25 C20 C21 C22 1.0(14) . . . . ?
C5 C20 C21 C22 -175.2(8) . . . . ?
C20 C21 C22 C23 2.0(13) . . . . ?
C21 C22 C23 C24 -3.1(13) . . . . ?
C21 C22 C23 C26 174.4(8) . . . . ?
C22 C23 C24 C25 1.3(15) . . . . ?
C26 C23 C24 C25 -176.3(9) . . . . ?
C23 C24 C25 C20 1.6(16) . . . . ?
C21 C20 C25 C24 -2.8(14) . . . . ?
C5 C20 C25 C24 173.4(9) . . . . ?
C24 C23 C26 C29 63.7(11) . . . . ?
C22 C23 C26 C29 -113.7(10) . . . . ?
C24 C23 C26 C28 -58.5(12) . . . . ?
C22 C23 C26 C28 124.1(10) . . . . ?
C24 C23 C26 C27 -175.2(9) . . . . ?
C22 C23 C26 C27 7.4(12) . . . . ?
C9 C10 C30 C31 -82.8(11) . . . . ?
C11 C10 C30 C31 97.0(10) . . . . ?
C9 C10 C30 C35 95.6(11) . . . . ?
C11 C10 C30 C35 -84.6(12) . . . . ?
C35 C30 C31 C32 1.8(14) . . . . ?
C10 C30 C31 C32 -179.7(8) . . . . ?
C30 C31 C32 C33 -1.9(14) . . . . ?
C31 C32 C33 C34 2.3(14) . . . . ?
C31 C32 C33 C36 179.7(8) . . . . ?
C32 C33 C34 C35 -2.8(15) . . . . ?
C36 C33 C34 C35 179.7(9) . . . . ?
C33 C34 C35 C30 2.9(16) . . . . ?
C31 C30 C35 C34 -2.3(15) . . . . ?
C10 C30 C35 C34 179.2(9) . . . . ?
C32 C33 C36 C38 118.8(10) . . . . ?
C34 C33 C36 C38 -63.8(11) . . . . ?
C32 C33 C36 C37 -3.2(12) . . . . ?
C34 C33 C36 C37 174.2(8) . . . . ?
C32 C33 C36 C39 -122.8(10) . . . . ?
C34 C33 C36 C39 54.6(11) . . . . ?
C16 C15 C40 C45 -50.5(13) . . . . ?
C14 C15 C40 C45 128.8(10) . . . . ?
C16 C15 C40 C41 130.0(9) . . . . ?
C14 C15 C40 C41 -50.6(13) . . . . ?
C45 C40 C41 C42 3.6(13) . . . . ?
C15 C40 C41 C42 -176.9(9) . . . . ?
C40 C41 C42 C43 -1.0(14) . . . . ?
C41 C42 C43 C44 -2.0(13) . . . . ?
C41 C42 C43 C46 179.0(9) . . . . ?
C42 C43 C44 C45 2.4(13) . . . . ?
C46 C43 C44 C45 -178.6(8) . . . . ?
C43 C44 C45 C40 0.4(14) . . . . ?
C41 C40 C45 C44 -3.3(12) . . . . ?
C15 C40 C45 C44 177.2(9) . . . . ?
C44 C43 C46 C47 -175.3(9) . . . . ?
C42 C43 C46 C47 3.7(13) . . . . ?
C44 C43 C46 C49 63.4(12) . . . . ?
C42 C43 C46 C49 -117.6(10) . . . . ?
C44 C43 C46 C48 -55.4(11) . . . . ?
C42 C43 C46 C48 123.5(9) . . . . ?
C53 N6 C50 C51 2.8(11) . . . . ?
C53 N6 C50 C68 -174.0(8) . . . . ?
N6 C50 C51 C52 -2.7(11) . . . . ?
C68 C50 C51 C52 173.4(10) . . . . ?
C50 C51 C52 C53 1.7(11) . . . . ?
C50 N6 C53 C54 172.4(9) . . . . ?
C50 N6 C53 C52 -1.7(10) . . . . ?
C51 C52 C53 C54 -173.8(10) . . . . ?
C51 C52 C53 N6 -0.1(11) . . . . ?
C55 N7 C54 C53 -11.8(17) . . . . ?
C55 N7 C54 C69 174.0(8) . . . . ?
N6 C53 C54 N7 16.9(16) . . . . ?
C52 C53 C54 N7 -170.7(9) . . . . ?
N6 C53 C54 C69 -169.3(8) . . . . ?
C52 C53 C54 C69 3.2(15) . . . . ?
C54 N7 C55 N8 -13.5(16) . . . . ?
C54 N7 C55 C56 173.5(9) . . . . ?
C58 N8 C55 N7 -170.5(9) . . . . ?
C58 N8 C55 C56 2.6(10) . . . . ?
N7 C55 C56 C57 171.5(7) . . . . ?
N8 C55 C56 C57 -2.8(10) . . . . ?
C55 C56 C57 C58 1.7(10) . . . . ?
C55 N8 C58 C59 174.1(9) . . . . ?
C55 N8 C58 C57 -1.5(9) . . . . ?
C56 C57 C58 N8 -0.1(10) . . . . ?
C56 C57 C58 C59 -176.2(8) . . . . ?
N8 C58 C59 C60 10.7(16) . . . . ?
C57 C58 C59 C60 -174.0(9) . . . . ?
N8 C58 C59 C79 -165.6(8) . . . . ?
C57 C58 C59 C79 9.7(12) . . . . ?
C63 N9 C60 C59 -179.2(9) . . . . ?
C63 N9 C60 C61 -0.6(10) . . . . ?
C58 C59 C60 N9 5.3(16) . . . . ?
C79 C59 C60 N9 -178.4(9) . . . . ?
C58 C59 C60 C61 -173.1(9) . . . . ?
C79 C59 C60 C61 3.2(14) . . . . ?
N9 C60 C61 C62 0.3(11) . . . . ?
C59 C60 C61 C62 178.9(9) . . . . ?
C60 C61 C62 C63 0.1(11) . . . . ?
C60 N9 C63 C64 175.2(9) . . . . ?
C60 N9 C63 C62 0.6(10) . . . . ?
C61 C62 C63 N9 -0.5(11) . . . . ?
C61 C62 C63 C64 -174.2(10) . . . . ?
N9 C63 C64 C65 0.9(15) . . . . ?
C62 C63 C64 C65 173.8(9) . . . . ?
N9 C63 C64 C89 -179.0(8) . . . . ?
C62 C63 C64 C89 -6.1(16) . . . . ?
C68 N10 C65 C64 -175.7(8) . . . . ?
C68 N10 C65 C66 3.6(10) . . . . ?
C63 C64 C65 N10 -4.3(14) . . . . ?
C89 C64 C65 N10 175.7(7) . . . . ?
C63 C64 C65 C66 176.5(9) . . . . ?
C89 C64 C65 C66 -3.5(15) . . . . ?
N10 C65 C66 C67 -2.5(10) . . . . ?
C64 C65 C66 C67 176.8(9) . . . . ?
C65 C66 C67 C68 0.3(10) . . . . ?
C65 N10 C68 C50 174.5(8) . . . . ?
C65 N10 C68 C67 -3.5(10) . . . . ?
N6 C50 C68 N10 0.5(13) . . . . ?
C51 C50 C68 N10 -175.2(10) . . . . ?
N6 C50 C68 C67 178.0(9) . . . . ?
C51 C50 C68 C67 2.2(18) . . . . ?
C66 C67 C68 N10 2.0(10) . . . . ?
C66 C67 C68 C50 -175.7(9) . . . . ?
N7 C54 C69 C70 47.5(11) . . . . ?
C53 C54 C69 C70 -127.3(9) . . . . ?
N7 C54 C69 C74 -131.0(8) . . . . ?
C53 C54 C69 C74 54.1(11) . . . . ?
C74 C69 C70 C71 0.6(13) . . . . ?
C54 C69 C70 C71 -177.9(8) . . . . ?
C69 C70 C71 C72 2.3(13) . . . . ?
C70 C71 C72 C73 -3.0(13) . . . . ?
C70 C71 C72 C75 176.8(8) . . . . ?
C71 C72 C73 C74 0.9(13) . . . . ?
C75 C72 C73 C74 -178.9(8) . . . . ?
C70 C69 C74 C73 -2.6(13) . . . . ?
C54 C69 C74 C73 176.0(8) . . . . ?
C72 C73 C74 C69 1.8(13) . . . . ?
C71 C72 C75 C78 -113.8(10) . . . . ?
C73 C72 C75 C78 65.9(10) . . . . ?
C71 C72 C75 C77 127.7(9) . . . . ?
C73 C72 C75 C77 -52.6(11) . . . . ?
C71 C72 C75 C76 6.6(12) . . . . ?
C73 C72 C75 C76 -173.7(7) . . . . ?
C60 C59 C79 C80 78.3(11) . . . . ?
C58 C59 C79 C80 -104.9(10) . . . . ?
C60 C59 C79 C84 -99.1(10) . . . . ?
C58 C59 C79 C84 77.7(10) . . . . ?
C84 C79 C80 C81 -2.4(13) . . . . ?
C59 C79 C80 C81 -180.0(7) . . . . ?
C79 C80 C81 C82 1.9(13) . . . . ?
C80 C81 C82 C83 0.5(12) . . . . ?
C80 C81 C82 C85 176.0(8) . . . . ?
C81 C82 C83 C84 -2.4(12) . . . . ?
C85 C82 C83 C84 -177.9(8) . . . . ?
C82 C83 C84 C79 1.9(13) . . . . ?
C80 C79 C84 C83 0.6(12) . . . . ?
C59 C79 C84 C83 178.2(7) . . . . ?
C81 C82 C85 C88 -102.8(10) . . . . ?
C83 C82 C85 C88 72.4(10) . . . . ?
C81 C82 C85 C86 17.4(12) . . . . ?
C83 C82 C85 C86 -167.4(8) . . . . ?
C81 C82 C85 C87 136.3(9) . . . . ?
C83 C82 C85 C87 -48.5(11) . . . . ?
C65 C64 C89 C90 130.0(9) . . . . ?
C63 C64 C89 C90 -50.1(13) . . . . ?
C65 C64 C89 C94 -50.6(12) . . . . ?
C63 C64 C89 C94 129.3(9) . . . . ?
C94 C89 C90 C91 -0.2(12) . . . . ?
C64 C89 C90 C91 179.2(8) . . . . ?
C89 C90 C91 C92 0.9(13) . . . . ?
C90 C91 C92 C93 -1.6(12) . . . . ?
C90 C91 C92 C95 -179.0(8) . . . . ?
C91 C92 C93 C94 1.7(12) . . . . ?
C95 C92 C93 C94 179.2(8) . . . . ?
C92 C93 C94 C89 -1.1(12) . . . . ?
C90 C89 C94 C93 0.3(12) . . . . ?
C64 C89 C94 C93 -179.2(8) . . . . ?
C91 C92 C95 C96 -0.7(11) . . . . ?
C93 C92 C95 C96 -178.0(8) . . . . ?
C91 C92 C95 C97 122.0(9) . . . . ?
C93 C92 C95 C97 -55.4(10) . . . . ?
C91 C92 C95 C98 -121.1(9) . . . . ?
C93 C92 C95 C98 61.6(10) . . . . ?

loop_
_platon_squeeze_void_nr
_platon_squeeze_void_average_x
_platon_squeeze_void_average_y
_platon_squeeze_void_average_z
_platon_squeeze_void_volume
_platon_squeeze_void_count_electrons
_platon_squeeze_void_content
1 0.000 0.000 0.000 54 21 ' '
2 0.500 0.000 0.000 318 69 ' '
3 0.762 0.107 0.847 7 1 ' '
4 0.000 0.500 0.500 318 69 ' '
5 0.262 0.393 0.347 7 1 ' '
6 0.500 0.500 0.500 54 20 ' '
7 0.738 0.607 0.653 7 1 ' '
8 0.238 0.893 0.153 7 1 ' '
